data_7127478
loop_
_publ_author_name
'Watt, Fabian A.'
'McCabe, Karl N.'
'Schoch, Roland'
'Maron, Laurent'
'Hohloch, Stephan'

_publ_section_title
;
 A transient lanthanum phosphinidene complex.
;
_journal_issue 98
_journal_name_full 'Chemical communications (Cambridge, England)'
_journal_page_first 15410
_journal_page_last 15413
_journal_paper_doi 10.1039/d0cc06670b
_journal_volume 56
_journal_year 2020
_chemical_formula_moiety 'C53 H73 La N2 P3, C18 H36 K N2 O6'
_chemical_formula_sum 'C71 H109 K La N4 O6 P3'
_chemical_formula_weight 1385.54
_space_group_crystal_system triclinic
_space_group_IT_number 2
_space_group_name_Hall '-P 1'
_space_group_name_H-M_alt 'P -1'
_atom_sites_solution_hydrogens mixed
_atom_sites_solution_primary dual
_audit_creation_date 2019-12-04
_audit_creation_method
;
Olex2 1.2
(compiled 2018.05.29 svn.r3508 for OlexSys, GUI svn.r5506)
;
_audit_update_record
;
2020-07-30 deposited with the CCDC.	2020-11-06 downloaded from the CCDC.
;
_cell_angle_alpha 105.285(2)
_cell_angle_beta 94.133(3)
_cell_angle_gamma 109.532(3)
_cell_formula_units_Z 2
_cell_length_a 12.7500(8)
_cell_length_b 15.9812(8)
_cell_length_c 21.2031(14)
_cell_measurement_reflns_used 15847
_cell_measurement_temperature 120(2)
_cell_measurement_theta_max 27.51
_cell_measurement_theta_min 1.98
_cell_volume 3866.2(4)
_computing_cell_refinement 'Bruker Apex3 suite, 2019'
_computing_data_collection 'Bruker Apex3 suite, 2019'
_computing_data_reduction 'Bruker Apex3 suite, 2019'
_computing_molecular_graphics 'Olex2 (Dolomanov et al., 2009)'
_computing_publication_material 'Olex2 (Dolomanov et al., 2009)'
_computing_structure_refinement 'XL (Sheldrick, 2008)'
_computing_structure_solution 'XT (Sheldrick, 2015)'
_diffrn_ambient_temperature 120.0
_diffrn_measured_fraction_theta_full 0.999
_diffrn_measured_fraction_theta_max 0.997
_diffrn_measurement_device_type 'Bruker D8 Venture'
_diffrn_measurement_method 'omega phi scans'
_diffrn_radiation_type MoK\a
_diffrn_radiation_wavelength 0.71073
_diffrn_reflns_av_R_equivalents 0.0709
_diffrn_reflns_av_unetI/netI 0.0233
_diffrn_reflns_Laue_measured_fraction_full 0.999
_diffrn_reflns_Laue_measured_fraction_max 0.997
_diffrn_reflns_limit_h_max 16
_diffrn_reflns_limit_h_min -16
_diffrn_reflns_limit_k_max 20
_diffrn_reflns_limit_k_min -20
_diffrn_reflns_limit_l_max 27
_diffrn_reflns_limit_l_min -27
_diffrn_reflns_number 266834
_diffrn_reflns_point_group_measured_fraction_full 0.999
_diffrn_reflns_point_group_measured_fraction_max 0.997
_diffrn_reflns_theta_full 25.242
_diffrn_reflns_theta_max 27.515
_diffrn_reflns_theta_min 1.980
_exptl_absorpt_coefficient_mu 0.716
_exptl_absorpt_correction_T_max 0.7456
_exptl_absorpt_correction_T_min 0.6867
_exptl_absorpt_correction_type multi-scan
_exptl_absorpt_process_details
;
SADABS-2016/2 (Bruker,2016/2) was used for absorption correction.
wR2(int) was 0.1541 before and 0.0612 after correction.
The Ratio of minimum to maximum transmission is 0.9210.
The \l/2 correction factor is Not present.
;
_exptl_crystal_colour orange
_exptl_crystal_density_diffrn 1.190
_exptl_crystal_description block
_exptl_crystal_F_000 1464
_exptl_crystal_size_max 0.35
_exptl_crystal_size_mid 0.32
_exptl_crystal_size_min 0.28
_refine_diff_density_max 0.545
_refine_diff_density_min -0.704
_refine_diff_density_rms 0.089
_refine_ls_extinction_method none
_refine_ls_goodness_of_fit_ref 1.097
_refine_ls_hydrogen_treatment mixed
_refine_ls_matrix_type full
_refine_ls_number_parameters 797
_refine_ls_number_reflns 17757
_refine_ls_number_restraints 0
_refine_ls_restrained_S_all 1.097
_refine_ls_R_factor_all 0.0367
_refine_ls_R_factor_gt 0.0303
_refine_ls_shift/su_max 0.003
_refine_ls_shift/su_mean 0.000
_refine_ls_structure_factor_coef Fsqd
_refine_ls_weighting_details 'w=1/[\s^2^(Fo^2^)+(0.0401P)^2^+3.1871P] where P=(Fo^2^+2Fc^2^)/3'
_refine_ls_weighting_scheme calc
_refine_ls_wR_factor_gt 0.0814
_refine_ls_wR_factor_ref 0.0861
_reflns_Friedel_coverage 0.000
_reflns_number_gt 15847
_reflns_number_total 17757
_reflns_threshold_expression 'I > 2\s(I)'
_cod_data_source_file d0cc06670b2.cif
_cod_data_source_block sh_0059n_0m
_cod_depositor_comments 'Adding full bibliography for 7127476--7127479.cif.'
_cod_database_code 7127478
_shelx_shelxl_version_number 2017/1
_shelx_space_group_comment
;
The symmetry employed for this shelxl refinement is uniquely defined
by the following loop, which should always be used as a source of
symmetry information in preference to the above space-group names.
They are only intended as comments.
;
_exptl_absorpt_special_details 'Blessing, 1995'
_olex2_refinement_description
;
1. Fixed Uiso
 At 1.2 times of:
  All C(H) groups, All C(H,H) groups
 At 1.5 times of:
  All C(H,H,H) groups
2.a Ternary CH refined with riding coordinates:
 C26(H26), C59(H59), C56(H56), C29(H29)
2.b Secondary CH2 refined with riding coordinates:
 C25(H25A,H25B), C105(H10A,H10B), C305(H30D,H30E), C205(H20A,H20B), C104(H10C,
 H10D), C204(H20C,H20D), C203(H20E,H20F), C302(H30F,H30G), C304(H30H,H30I),
 C102(H10E,H10F), C300(H30J,H30K), C301(H30L,H30M), C303(H30N,H30O), C202(H20G,
 H20H), C201(H20I,H20J), C101(H10G,H10H), C200(H20K,H20L), C103(H10I,H10J),
 C100(H10K,H10L)
2.c Aromatic/amide H refined with riding coordinates:
 C21(H21), C44(H44), C42(H42), C19(H19), C51(H51), C15(H15), C12(H12),
 C45(H45), C49(H49), C14(H14), C74(H74), C72(H72)
2.d Idealised Me refined as rotating group:
 C57(H57A,H57B,H57C), C23(H23A,H23B,H23C), C27(H27A,H27B,H27C), C24(H24A,H24B,
 H24C), C53(H53A,H53B,H53C), C28(H28A,H28B,H28C), C55(H55A,H55B,H55C), C30(H30A,
 H30B,H30C), C46(H46A,H46B,H46C), C60(H60A,H60B,H60C), C58(H58A,H58B,H58C),
 C31(H31A,H31B,H31C), C61(H61A,H61B,H61C), C54(H54A,H54B,H54C), C78(H78A,H78B,
 H78C), C76(H76A,H76B,H76C), C16(H16A,H16B,H16C), C77(H77A,H77B,H77C)
;

loop_
_space_group_symop_operation_xyz
'x, y, z'
'-x, -y, -z'

loop_
_atom_site_label
_atom_site_type_symbol
_atom_site_fract_x
_atom_site_fract_y
_atom_site_fract_z
_atom_site_U_iso_or_equiv
_atom_site_adp_type
_atom_site_occupancy
_atom_site_site_symmetry_order
_atom_site_calc_flag
_atom_site_refinement_flags_posn
_atom_site_refinement_flags_adp
_atom_site_refinement_flags_occupancy
_atom_site_disorder_assembly
_atom_site_disorder_group
La1 La 0.42398(2) 0.18013(2) 0.73836(2) 0.01920(4) Uani 1 1 d . . . . .
K1 K 0.10645(4) 0.60262(3) 0.70361(2) 0.02600(10) Uani 1 1 d . . . . .
P1 P 0.42078(4) 0.14081(3) 0.87721(2) 0.02076(10) Uani 1 1 d . . . . .
P2 P 0.45177(4) 0.24595(4) 0.60967(3) 0.02083(10) Uani 1 1 d . . . . .
P70 P 0.67625(5) 0.27469(4) 0.78748(3) 0.03391(14) Uani 1 1 d . . . . .
O201 O 0.33055(13) 0.73361(10) 0.73679(7) 0.0275(3) Uani 1 1 d . . . . .
O200 O 0.21787(14) 0.67094(12) 0.83584(8) 0.0329(4) Uani 1 1 d . . . . .
O300 O 0.05230(14) 0.41138(11) 0.68792(9) 0.0339(4) Uani 1 1 d . . . . .
O301 O 0.13042(13) 0.48024(10) 0.58207(8) 0.0289(3) Uani 1 1 d . . . . .
O101 O -0.00090(14) 0.69478(12) 0.63792(8) 0.0319(3) Uani 1 1 d . . . . .
O100 O -0.11017(15) 0.60176(13) 0.72435(9) 0.0364(4) Uani 1 1 d . . . . .
N101 N 0.21463(16) 0.68394(12) 0.59908(9) 0.0263(4) Uani 1 1 d . . . . .
N2 N 0.38721(15) 0.32501(11) 0.73784(8) 0.0217(3) Uani 1 1 d . . . . .
N1 N 0.27682(14) 0.04073(12) 0.74527(8) 0.0206(3) Uani 1 1 d . . . . .
C57 C 0.22105(19) 0.18577(15) 0.57125(11) 0.0290(5) Uani 1 1 d . . . . .
H57A H 0.214210 0.147964 0.601482 0.044 Uiso 1 1 calc GR . . . .
H57B H 0.154665 0.156706 0.535722 0.044 Uiso 1 1 calc GR . . . .
H57C H 0.225897 0.248520 0.595912 0.044 Uiso 1 1 calc GR . . . .
C22 C 0.31108(16) -0.00055(13) 0.63217(10) 0.0188(4) Uani 1 1 d . . . . .
C21 C 0.27091(17) -0.02559(13) 0.56333(10) 0.0209(4) Uani 1 1 d . . . . .
H21 H 0.323622 -0.024991 0.533826 0.025 Uiso 1 1 calc R . . . .
C47 C 0.34692(18) 0.35376(14) 0.79783(10) 0.0232(4) Uani 1 1 d . . . . .
C11 C 0.29942(17) 0.03221(14) 0.85714(10) 0.0215(4) Uani 1 1 d . . . . .
C44 C 0.45237(19) 0.54304(15) 0.69000(11) 0.0282(5) Uani 1 1 d . . . . .
H44 H 0.447813 0.602891 0.706085 0.034 Uiso 1 1 calc R . . . .
N100 N -0.00490(17) 0.52120(14) 0.80651(10) 0.0339(4) Uani 1 1 d . . . . .
C41 C 0.45815(16) 0.36509(14) 0.64228(10) 0.0215(4) Uani 1 1 d . . . . .
C48 C 0.23197(19) 0.31057(15) 0.80019(11) 0.0251(4) Uani 1 1 d . . . . .
C25 C 0.42996(17) 0.02695(14) 0.65793(10) 0.0226(4) Uani 1 1 d . . . . .
H25A H 0.479592 0.037681 0.624745 0.027 Uiso 1 1 calc R . . . .
H25B H 0.446571 -0.014820 0.680944 0.027 Uiso 1 1 calc R . . . .
C20 C 0.15859(18) -0.05087(13) 0.53710(10) 0.0234(4) Uani 1 1 d . . . . .
C105 C 0.1564(2) 0.74325(15) 0.58293(11) 0.0309(5) Uani 1 1 d . . . . .
H10A H 0.175948 0.755479 0.541043 0.037 Uiso 1 1 calc R . . . .
H10B H 0.184345 0.803908 0.618489 0.037 Uiso 1 1 calc R . . . .
C42 C 0.49865(17) 0.43213(15) 0.60982(11) 0.0254(4) Uani 1 1 d . . . . .
H42 H 0.527033 0.415262 0.570098 0.030 Uiso 1 1 calc R . . . .
C18 C 0.11649(17) -0.02077(14) 0.64925(10) 0.0223(4) Uani 1 1 d . . . . .
C10 C 0.24393(16) -0.00798(13) 0.78947(10) 0.0199(4) Uani 1 1 d . . . . .
C17 C 0.23079(16) 0.00341(13) 0.67632(10) 0.0191(4) Uani 1 1 d . . . . .
C19 C 0.08237(17) -0.04909(14) 0.58057(11) 0.0245(4) Uani 1 1 d . . . . .
H19 H 0.004564 -0.067750 0.562964 0.029 Uiso 1 1 calc R . . . .
C51 C 0.3720(2) 0.44814(16) 0.91197(11) 0.0345(5) Uani 1 1 d . . . . .
H51 H 0.420515 0.494936 0.950403 0.041 Uiso 1 1 calc R . . . .
C26 C 0.4126(2) 0.20738(15) 0.96145(10) 0.0275(4) Uani 1 1 d . . . . .
H26 H 0.413154 0.169203 0.991933 0.033 Uiso 1 1 calc R . . . .
C59 C 0.5726(2) 0.25578(17) 0.56511(12) 0.0307(5) Uani 1 1 d . . . . .
H59 H 0.564358 0.286467 0.530577 0.037 Uiso 1 1 calc R . . . .
C23 C 0.02968(18) -0.01312(17) 0.69291(12) 0.0302(5) Uani 1 1 d . . . . .
H23A H -0.014394 -0.075009 0.695617 0.045 Uiso 1 1 calc GR . . . .
H23B H -0.020939 0.012024 0.673964 0.045 Uiso 1 1 calc GR . . . .
H23C H 0.067979 0.028608 0.737501 0.045 Uiso 1 1 calc GR . . . .
C27 C 0.5152(2) 0.29868(17) 0.98716(12) 0.0385(6) Uani 1 1 d . . . . .
H27A H 0.584482 0.284947 0.989075 0.058 Uiso 1 1 calc GR . . . .
H27B H 0.510103 0.333385 1.031705 0.058 Uiso 1 1 calc GR . . . .
H27C H 0.516596 0.336235 0.957166 0.058 Uiso 1 1 calc GR . . . .
C50 C 0.2586(2) 0.40837(17) 0.91418(12) 0.0352(5) Uani 1 1 d . . . . .
C15 C 0.15872(17) -0.09819(14) 0.77269(10) 0.0246(4) Uani 1 1 d . . . . .
H15 H 0.123771 -0.129985 0.727583 0.029 Uiso 1 1 calc R . . . .
C12 C 0.26213(19) -0.01268(15) 0.90405(11) 0.0280(4) Uani 1 1 d . . . . .
H12 H 0.298560 0.016795 0.949102 0.034 Uiso 1 1 calc R . . . .
C24 C 0.1214(2) -0.07846(17) 0.46264(11) 0.0347(5) Uani 1 1 d . . . . .
H24A H 0.153184 -0.023988 0.447294 0.052 Uiso 1 1 calc GR . . . .
H24B H 0.038713 -0.101825 0.452050 0.052 Uiso 1 1 calc GR . . . .
H24C H 0.148357 -0.127418 0.440435 0.052 Uiso 1 1 calc GR . . . .
C45 C 0.41230(19) 0.47862(15) 0.72368(11) 0.0261(4) Uani 1 1 d . . . . .
H45 H 0.379793 0.495237 0.761749 0.031 Uiso 1 1 calc R . . . .
C56 C 0.32735(19) 0.19215(15) 0.54115(10) 0.0261(4) Uani 1 1 d . . . . .
H56 H 0.321719 0.126811 0.519334 0.031 Uiso 1 1 calc R . . . .
C40 C 0.41832(17) 0.38854(14) 0.70308(10) 0.0214(4) Uani 1 1 d . . . . .
C43 C 0.49933(18) 0.52239(15) 0.63296(12) 0.0280(4) Uani 1 1 d . . . . .
C52 C 0.4186(2) 0.42240(15) 0.85550(11) 0.0287(5) Uani 1 1 d . . . . .
C305 C 0.2046(2) 0.60778(16) 0.53932(11) 0.0311(5) Uani 1 1 d . . . . .
H30D H 0.260447 0.632162 0.512249 0.037 Uiso 1 1 calc R . . . .
H30E H 0.128251 0.585456 0.512422 0.037 Uiso 1 1 calc R . . . .
C49 C 0.1897(2) 0.33852(16) 0.85798(12) 0.0308(5) Uani 1 1 d . . . . .
H49 H 0.111788 0.308958 0.858793 0.037 Uiso 1 1 calc R . . . .
C205 C 0.3348(2) 0.74030(16) 0.62582(11) 0.0307(5) Uani 1 1 d . . . . .
H20A H 0.363025 0.783413 0.599537 0.037 Uiso 1 1 calc R . . . .
H20B H 0.378026 0.698384 0.620363 0.037 Uiso 1 1 calc R . . . .
C104 C 0.0299(2) 0.70103(16) 0.57537(11) 0.0319(5) Uani 1 1 d . . . . .
H10C H -0.004678 0.740049 0.558987 0.038 Uiso 1 1 calc R . . . .
H10D H 0.001350 0.638052 0.542475 0.038 Uiso 1 1 calc R . . . .
C70 C 0.77401(19) 0.22589(17) 0.81728(12) 0.0314(5) Uani 1 1 d . . . . .
C204 C 0.35725(19) 0.79650(15) 0.69824(11) 0.0283(4) Uani 1 1 d . . . . .
H20C H 0.437692 0.838398 0.712014 0.034 Uiso 1 1 calc R . . . .
H20D H 0.310094 0.835234 0.705237 0.034 Uiso 1 1 calc R . . . .
C14 C 0.12546(19) -0.14079(16) 0.82068(12) 0.0310(5) Uani 1 1 d . . . . .
H14 H 0.067461 -0.200951 0.807475 0.037 Uiso 1 1 calc R . . . .
C203 C 0.36511(19) 0.78215(16) 0.80611(11) 0.0301(5) Uani 1 1 d . . . . .
H20E H 0.325555 0.826094 0.819416 0.036 Uiso 1 1 calc R . . . .
H20F H 0.447477 0.818446 0.816058 0.036 Uiso 1 1 calc R . . . .
C302 C 0.0405(2) 0.35387(15) 0.62242(13) 0.0343(5) Uani 1 1 d . . . . .
H30F H -0.030527 0.346531 0.595389 0.041 Uiso 1 1 calc R . . . .
H30G H 0.037243 0.291323 0.623002 0.041 Uiso 1 1 calc R . . . .
C29 C 0.54529(18) 0.10818(15) 0.89281(11) 0.0255(4) Uani 1 1 d . . . . .
H29 H 0.613934 0.166444 0.903397 0.031 Uiso 1 1 calc R . . . .
C53 C 0.15356(19) 0.23630(17) 0.74014(12) 0.0315(5) Uani 1 1 d . . . . .
H53A H 0.153369 0.261901 0.702927 0.047 Uiso 1 1 calc GR . . . .
H53B H 0.076904 0.214806 0.750042 0.047 Uiso 1 1 calc GR . . . .
H53C H 0.179234 0.183743 0.728261 0.047 Uiso 1 1 calc GR . . . .
C28 C 0.3034(2) 0.2258(2) 0.95996(14) 0.0422(6) Uani 1 1 d . . . . .
H28A H 0.298085 0.257468 0.926774 0.063 Uiso 1 1 calc GR . . . .
H28B H 0.302392 0.265277 1.003802 0.063 Uiso 1 1 calc GR . . . .
H28C H 0.239030 0.166428 0.948348 0.063 Uiso 1 1 calc GR . . . .
C304 C 0.2235(2) 0.52674(16) 0.55517(11) 0.0310(5) Uani 1 1 d . . . . .
H30H H 0.230503 0.483056 0.514308 0.037 Uiso 1 1 calc R . . . .
H30I H 0.294304 0.549500 0.587633 0.037 Uiso 1 1 calc R . . . .
C55 C 0.5425(2) 0.46922(17) 0.85663(13) 0.0375(5) Uani 1 1 d . . . . .
H55A H 0.569500 0.425768 0.826793 0.056 Uiso 1 1 calc GR . . . .
H55B H 0.583956 0.488011 0.901930 0.056 Uiso 1 1 calc GR . . . .
H55C H 0.555046 0.524469 0.841923 0.056 Uiso 1 1 calc GR . . . .
C102 C -0.1489(2) 0.6632(2) 0.70089(14) 0.0413(6) Uani 1 1 d . . . . .
H10E H -0.112364 0.727486 0.731629 0.050 Uiso 1 1 calc R . . . .
H10F H -0.231681 0.644244 0.698589 0.050 Uiso 1 1 calc R . . . .
C300 C -0.0024(2) 0.42660(19) 0.79391(14) 0.0410(6) Uani 1 1 d . . . . .
H30J H -0.055512 0.392908 0.818653 0.049 Uiso 1 1 calc R . . . .
H30K H 0.074449 0.431774 0.811254 0.049 Uiso 1 1 calc R . . . .
C301 C -0.0332(2) 0.37093(17) 0.72214(15) 0.0399(6) Uani 1 1 d . . . . .
H30L H -0.040472 0.305790 0.717246 0.048 Uiso 1 1 calc R . . . .
H30M H -0.106719 0.370239 0.702990 0.048 Uiso 1 1 calc R . . . .
C30 C 0.5501(2) 0.06798(19) 0.95002(12) 0.0366(5) Uani 1 1 d . . . . .
H30A H 0.549350 0.113078 0.991342 0.055 Uiso 1 1 calc GR . . . .
H30B H 0.619669 0.054877 0.954249 0.055 Uiso 1 1 calc GR . . . .
H30C H 0.484504 0.010080 0.941320 0.055 Uiso 1 1 calc GR . . . .
C46 C 0.5454(2) 0.59233(17) 0.59649(13) 0.0353(5) Uani 1 1 d . . . . .
H46A H 0.484417 0.588416 0.563655 0.053 Uiso 1 1 calc GR . . . .
H46B H 0.604947 0.578743 0.573887 0.053 Uiso 1 1 calc GR . . . .
H46C H 0.576903 0.655283 0.628246 0.053 Uiso 1 1 calc GR . . . .
C60 C 0.6837(2) 0.3158(2) 0.61304(14) 0.0457(7) Uani 1 1 d . . . . .
H60A H 0.687378 0.380273 0.629172 0.069 Uiso 1 1 calc GR . . . .
H60B H 0.747184 0.313988 0.589996 0.069 Uiso 1 1 calc GR . . . .
H60C H 0.687812 0.291652 0.650732 0.069 Uiso 1 1 calc GR . . . .
C58 C 0.3317(2) 0.23907(19) 0.48683(12) 0.0404(6) Uani 1 1 d . . . . .
H58A H 0.337422 0.303589 0.506353 0.061 Uiso 1 1 calc GR . . . .
H58B H 0.262837 0.205043 0.453271 0.061 Uiso 1 1 calc GR . . . .
H58C H 0.397808 0.238720 0.465981 0.061 Uiso 1 1 calc GR . . . .
C303 C 0.1394(2) 0.39812(15) 0.59300(12) 0.0316(5) Uani 1 1 d . . . . .
H30N H 0.210621 0.414633 0.623611 0.038 Uiso 1 1 calc R . . . .
H30O H 0.140060 0.354073 0.550442 0.038 Uiso 1 1 calc R . . . .
C202 C 0.3374(2) 0.71324(18) 0.84399(12) 0.0354(5) Uani 1 1 d . . . . .
H20G H 0.369913 0.665091 0.827248 0.042 Uiso 1 1 calc R . . . .
H20H H 0.370081 0.745108 0.891652 0.042 Uiso 1 1 calc R . . . .
C13 C 0.1738(2) -0.09879(16) 0.88770(12) 0.0324(5) Uani 1 1 d . . . . .
C71 C 0.8341(2) 0.25790(19) 0.88285(13) 0.0384(6) Uani 1 1 d . . . . .
C31 C 0.5542(2) 0.04149(16) 0.82895(11) 0.0295(5) Uani 1 1 d . . . . .
H31A H 0.485580 -0.014927 0.814943 0.044 Uiso 1 1 calc GR . . . .
H31B H 0.620077 0.024640 0.836789 0.044 Uiso 1 1 calc GR . . . .
H31C H 0.562654 0.071888 0.794075 0.044 Uiso 1 1 calc GR . . . .
C201 C 0.1858(2) 0.6115(2) 0.87626(14) 0.0480(7) Uani 1 1 d . . . . .
H20I H 0.224566 0.645422 0.922784 0.058 Uiso 1 1 calc R . . . .
H20J H 0.207587 0.556660 0.860261 0.058 Uiso 1 1 calc R . . . .
C61 C 0.5705(3) 0.1581(2) 0.53034(16) 0.0531(8) Uani 1 1 d . . . . .
H61A H 0.575853 0.126311 0.563454 0.080 Uiso 1 1 calc GR . . . .
H61B H 0.634572 0.163168 0.506753 0.080 Uiso 1 1 calc GR . . . .
H61C H 0.499668 0.122301 0.498543 0.080 Uiso 1 1 calc GR . . . .
C75 C 0.7935(2) 0.15325(18) 0.77144(13) 0.0362(5) Uani 1 1 d . . . . .
C54 C 0.2107(3) 0.4373(2) 0.97592(14) 0.0514(7) Uani 1 1 d . . . . .
H54A H 0.207635 0.394477 1.002000 0.077 Uiso 1 1 calc GR . . . .
H54B H 0.134241 0.435305 0.963136 0.077 Uiso 1 1 calc GR . . . .
H54C H 0.259018 0.500853 1.002651 0.077 Uiso 1 1 calc GR . . . .
C101 C -0.1393(2) 0.59858(19) 0.78760(13) 0.0390(6) Uani 1 1 d . . . . .
H10G H -0.219266 0.592340 0.787317 0.047 Uiso 1 1 calc R . . . .
H10H H -0.091303 0.657052 0.822343 0.047 Uiso 1 1 calc R . . . .
C200 C 0.0595(2) 0.5803(2) 0.87260(13) 0.0454(7) Uani 1 1 d . . . . .
H20K H 0.037677 0.545539 0.904886 0.054 Uiso 1 1 calc R . . . .
H20L H 0.038750 0.636137 0.885821 0.054 Uiso 1 1 calc R . . . .
C78 C 0.7371(2) 0.1182(2) 0.69935(14) 0.0496(7) Uani 1 1 d . . . . .
H78A H 0.654869 0.097606 0.696554 0.074 Uiso 1 1 calc GR . . . .
H78B H 0.757002 0.065758 0.675509 0.074 Uiso 1 1 calc GR . . . .
H78C H 0.762761 0.168581 0.679290 0.074 Uiso 1 1 calc GR . . . .
C103 C -0.1200(2) 0.6601(2) 0.63311(13) 0.0427(6) Uani 1 1 d . . . . .
H10I H -0.152690 0.595086 0.603191 0.051 Uiso 1 1 calc R . . . .
H10J H -0.152489 0.698403 0.614290 0.051 Uiso 1 1 calc R . . . .
C76 C 0.8265(3) 0.3394(2) 0.93477(15) 0.0536(8) Uani 1 1 d . . . . .
H76A H 0.847379 0.394014 0.918865 0.080 Uiso 1 1 calc GR . . . .
H76B H 0.878221 0.353072 0.975816 0.080 Uiso 1 1 calc GR . . . .
H76C H 0.748929 0.324076 0.943479 0.080 Uiso 1 1 calc GR . . . .
C16 C 0.1364(3) -0.1453(2) 0.93995(14) 0.0506(8) Uani 1 1 d . . . . .
H16A H 0.178608 -0.185700 0.943244 0.076 Uiso 1 1 calc GR . . . .
H16B H 0.055376 -0.182879 0.927581 0.076 Uiso 1 1 calc GR . . . .
H16C H 0.151078 -0.097614 0.982914 0.076 Uiso 1 1 calc GR . . . .
C74 C 0.8651(2) 0.1123(2) 0.79096(15) 0.0449(6) Uani 1 1 d . . . . .
H74 H 0.875129 0.062504 0.759176 0.054 Uiso 1 1 calc R . . . .
C72 C 0.9051(2) 0.2146(2) 0.90066(14) 0.0479(7) Uani 1 1 d . . . . .
H72 H 0.943015 0.235649 0.945379 0.057 Uiso 1 1 calc R . . . .
C100 C -0.1220(2) 0.51678(18) 0.80245(14) 0.0383(6) Uani 1 1 d . . . . .
H10K H -0.146562 0.512781 0.845160 0.046 Uiso 1 1 calc R . . . .
H10L H -0.170907 0.459002 0.767402 0.046 Uiso 1 1 calc R . . . .
C73 C 0.9225(2) 0.1423(2) 0.85586(17) 0.0498(7) Uani 1 1 d . . . . .
C77 C 1.0044(3) 0.0996(3) 0.8749(2) 0.0793(13) Uani 1 1 d . . . . .
H77A H 0.972622 0.031953 0.853370 0.119 Uiso 1 1 calc GR . . . .
H77B H 1.017718 0.112642 0.923212 0.119 Uiso 1 1 calc GR . . . .
H77C H 1.076113 0.126367 0.860447 0.119 Uiso 1 1 calc GR . . . .
H70 H 0.677(3) 0.328(3) 0.8435(18) 0.070(11) Uiso 1 1 d . . . . .

loop_
_atom_site_aniso_label
_atom_site_aniso_U_11
_atom_site_aniso_U_22
_atom_site_aniso_U_33
_atom_site_aniso_U_23
_atom_site_aniso_U_13
_atom_site_aniso_U_12
La1 0.02159(6) 0.01634(6) 0.02001(6) 0.00799(4) 0.00222(4) 0.00582(4)
K1 0.0270(2) 0.0205(2) 0.0264(2) 0.00790(17) -0.00195(17) 0.00437(17)
P1 0.0239(2) 0.0172(2) 0.0188(2) 0.00773(19) 0.00040(19) 0.00353(19)
P2 0.0253(3) 0.0225(2) 0.0218(2) 0.0126(2) 0.0081(2) 0.0122(2)
P70 0.0291(3) 0.0296(3) 0.0438(4) 0.0189(3) 0.0037(3) 0.0065(2)
O201 0.0309(8) 0.0204(7) 0.0251(7) 0.0076(6) -0.0002(6) 0.0026(6)
O200 0.0305(8) 0.0335(9) 0.0291(8) 0.0165(7) -0.0030(6) 0.0010(7)
O300 0.0317(8) 0.0217(8) 0.0426(9) 0.0114(7) 0.0002(7) 0.0029(6)
O301 0.0334(8) 0.0187(7) 0.0336(8) 0.0072(6) -0.0012(7) 0.0103(6)
O101 0.0319(8) 0.0335(9) 0.0281(8) 0.0096(7) -0.0040(6) 0.0110(7)
O100 0.0348(9) 0.0405(10) 0.0382(9) 0.0161(8) 0.0063(7) 0.0159(8)
N101 0.0337(10) 0.0187(8) 0.0224(9) 0.0049(7) 0.0000(7) 0.0064(7)
N2 0.0259(8) 0.0168(8) 0.0224(8) 0.0069(7) 0.0050(7) 0.0071(7)
N1 0.0206(8) 0.0194(8) 0.0183(8) 0.0054(6) 0.0013(6) 0.0036(6)
C57 0.0280(11) 0.0236(10) 0.0321(11) 0.0077(9) -0.0012(9) 0.0073(9)
C22 0.0218(9) 0.0122(8) 0.0225(9) 0.0058(7) 0.0033(7) 0.0062(7)
C21 0.0278(10) 0.0136(8) 0.0216(9) 0.0052(7) 0.0047(8) 0.0081(8)
C47 0.0331(11) 0.0166(9) 0.0223(10) 0.0075(8) 0.0050(8) 0.0110(8)
C11 0.0221(9) 0.0178(9) 0.0227(10) 0.0076(8) 0.0028(8) 0.0039(8)
C44 0.0306(11) 0.0177(9) 0.0345(12) 0.0086(9) -0.0022(9) 0.0077(8)
N100 0.0310(10) 0.0314(10) 0.0369(11) 0.0154(9) 0.0039(8) 0.0054(8)
C41 0.0194(9) 0.0195(9) 0.0266(10) 0.0097(8) 0.0015(8) 0.0067(7)
C48 0.0323(11) 0.0233(10) 0.0257(10) 0.0111(8) 0.0062(8) 0.0145(9)
C25 0.0228(10) 0.0226(10) 0.0243(10) 0.0091(8) 0.0048(8) 0.0091(8)
C20 0.0322(11) 0.0147(9) 0.0202(9) 0.0033(7) -0.0022(8) 0.0077(8)
C105 0.0442(13) 0.0204(10) 0.0266(11) 0.0092(8) 0.0005(9) 0.0096(9)
C42 0.0229(10) 0.0263(10) 0.0304(11) 0.0155(9) 0.0045(8) 0.0081(8)
C18 0.0211(9) 0.0182(9) 0.0268(10) 0.0073(8) 0.0030(8) 0.0061(8)
C10 0.0186(9) 0.0180(9) 0.0228(9) 0.0064(7) 0.0045(7) 0.0059(7)
C17 0.0219(9) 0.0138(8) 0.0200(9) 0.0049(7) 0.0018(7) 0.0053(7)
C19 0.0214(9) 0.0179(9) 0.0289(11) 0.0051(8) -0.0042(8) 0.0041(8)
C51 0.0578(16) 0.0212(10) 0.0241(11) 0.0038(8) 0.0029(10) 0.0175(11)
C26 0.0377(12) 0.0210(10) 0.0218(10) 0.0059(8) 0.0011(9) 0.0097(9)
C59 0.0357(12) 0.0411(13) 0.0321(11) 0.0236(10) 0.0170(10) 0.0231(10)
C23 0.0211(10) 0.0330(12) 0.0365(12) 0.0108(10) 0.0068(9) 0.0095(9)
C27 0.0505(15) 0.0244(11) 0.0265(11) 0.0015(9) -0.0029(10) 0.0031(11)
C50 0.0586(16) 0.0315(12) 0.0286(11) 0.0118(10) 0.0148(11) 0.0295(12)
C15 0.0225(10) 0.0217(10) 0.0237(10) 0.0057(8) 0.0010(8) 0.0024(8)
C12 0.0310(11) 0.0252(10) 0.0227(10) 0.0089(8) 0.0020(8) 0.0035(9)
C24 0.0420(13) 0.0322(12) 0.0231(11) 0.0037(9) -0.0045(9) 0.0109(10)
C45 0.0310(11) 0.0218(10) 0.0248(10) 0.0069(8) 0.0019(8) 0.0094(9)
C56 0.0344(11) 0.0205(10) 0.0229(10) 0.0091(8) 0.0030(8) 0.0080(9)
C40 0.0207(9) 0.0182(9) 0.0230(9) 0.0072(8) -0.0002(7) 0.0045(7)
C43 0.0247(10) 0.0231(10) 0.0368(12) 0.0167(9) 0.0008(9) 0.0048(8)
C52 0.0401(12) 0.0190(10) 0.0257(10) 0.0061(8) 0.0016(9) 0.0105(9)
C305 0.0444(13) 0.0248(11) 0.0208(10) 0.0045(8) 0.0019(9) 0.0112(10)
C49 0.0398(13) 0.0317(12) 0.0325(12) 0.0158(10) 0.0138(10) 0.0211(10)
C205 0.0311(11) 0.0267(11) 0.0284(11) 0.0076(9) 0.0047(9) 0.0041(9)
C104 0.0417(13) 0.0271(11) 0.0254(11) 0.0081(9) -0.0050(9) 0.0130(10)
C70 0.0282(11) 0.0327(12) 0.0332(12) 0.0157(10) 0.0084(9) 0.0059(9)
C204 0.0293(11) 0.0207(10) 0.0275(11) 0.0077(8) 0.0019(9) 0.0005(8)
C14 0.0262(11) 0.0231(10) 0.0358(12) 0.0111(9) 0.0033(9) -0.0020(8)
C203 0.0274(11) 0.0267(11) 0.0257(11) 0.0062(9) -0.0042(8) 0.0002(9)
C302 0.0332(12) 0.0190(10) 0.0431(13) 0.0072(9) -0.0100(10) 0.0053(9)
C29 0.0241(10) 0.0225(10) 0.0271(10) 0.0106(8) -0.0007(8) 0.0037(8)
C53 0.0255(11) 0.0352(12) 0.0324(12) 0.0099(10) 0.0059(9) 0.0097(9)
C28 0.0496(15) 0.0407(14) 0.0414(14) 0.0083(11) 0.0079(12) 0.0262(13)
C304 0.0370(12) 0.0262(11) 0.0263(11) 0.0033(9) 0.0014(9) 0.0118(10)
C55 0.0390(13) 0.0269(12) 0.0346(13) 0.0038(10) -0.0049(10) 0.0038(10)
C102 0.0328(13) 0.0542(16) 0.0443(14) 0.0201(13) 0.0023(11) 0.0221(12)
C300 0.0370(13) 0.0394(14) 0.0555(16) 0.0317(13) 0.0103(12) 0.0116(11)
C301 0.0322(12) 0.0248(11) 0.0630(17) 0.0197(12) 0.0079(12) 0.0060(10)
C30 0.0416(13) 0.0470(14) 0.0327(12) 0.0229(11) 0.0059(10) 0.0224(12)
C46 0.0367(12) 0.0277(11) 0.0469(14) 0.0233(11) 0.0091(11) 0.0089(10)
C60 0.0283(12) 0.081(2) 0.0478(15) 0.0416(15) 0.0156(11) 0.0255(13)
C58 0.0447(14) 0.0413(14) 0.0312(12) 0.0220(11) -0.0047(10) 0.0045(11)
C303 0.0376(12) 0.0197(10) 0.0345(12) 0.0045(9) -0.0078(10) 0.0124(9)
C202 0.0308(12) 0.0371(13) 0.0306(12) 0.0139(10) -0.0065(9) 0.0026(10)
C13 0.0340(12) 0.0288(11) 0.0296(11) 0.0145(9) 0.0059(9) 0.0012(9)
C71 0.0263(11) 0.0429(14) 0.0370(13) 0.0125(11) 0.0064(10) 0.0012(10)
C31 0.0309(11) 0.0267(11) 0.0324(11) 0.0116(9) 0.0065(9) 0.0100(9)
C201 0.0429(15) 0.0548(17) 0.0383(14) 0.0296(13) -0.0053(11) -0.0015(13)
C61 0.078(2) 0.0530(17) 0.0653(19) 0.0369(15) 0.0514(17) 0.0482(17)
C75 0.0264(11) 0.0407(13) 0.0393(13) 0.0140(11) 0.0103(10) 0.0072(10)
C54 0.080(2) 0.0498(17) 0.0371(14) 0.0108(13) 0.0236(14) 0.0389(16)
C101 0.0392(13) 0.0364(13) 0.0417(14) 0.0143(11) 0.0118(11) 0.0117(11)
C200 0.0434(15) 0.0495(16) 0.0328(13) 0.0208(12) 0.0030(11) -0.0014(12)
C78 0.0378(14) 0.066(2) 0.0356(14) 0.0057(13) 0.0089(11) 0.0146(14)
C103 0.0317(13) 0.0551(17) 0.0396(14) 0.0157(12) -0.0059(11) 0.0154(12)
C76 0.0436(16) 0.0554(18) 0.0386(15) 0.0003(13) 0.0074(12) 0.0004(13)
C16 0.0546(17) 0.0437(15) 0.0364(14) 0.0216(12) 0.0045(12) -0.0096(13)
C74 0.0366(14) 0.0503(16) 0.0556(17) 0.0223(14) 0.0178(12) 0.0189(12)
C72 0.0313(13) 0.072(2) 0.0394(14) 0.0298(14) 0.0036(11) 0.0081(13)
C100 0.0334(12) 0.0327(13) 0.0460(14) 0.0158(11) 0.0097(11) 0.0051(10)
C73 0.0328(13) 0.066(2) 0.0649(19) 0.0386(16) 0.0156(13) 0.0201(13)
C77 0.0489(19) 0.112(3) 0.106(3) 0.067(3) 0.015(2) 0.039(2)

loop_
_atom_type_symbol
_atom_type_description
_atom_type_scat_dispersion_real
_atom_type_scat_dispersion_imag
_atom_type_scat_source
C C 0.0033 0.0016 'International Tables Vol C Tables 4.2.6.8 and 6.1.1.4'
H H 0.0000 0.0000 'International Tables Vol C Tables 4.2.6.8 and 6.1.1.4'
K K 0.2009 0.2494 'International Tables Vol C Tables 4.2.6.8 and 6.1.1.4'
La La -0.2871 2.4523 'International Tables Vol C Tables 4.2.6.8 and 6.1.1.4'
N N 0.0061 0.0033 'International Tables Vol C Tables 4.2.6.8 and 6.1.1.4'
O O 0.0106 0.0060 'International Tables Vol C Tables 4.2.6.8 and 6.1.1.4'
P P 0.1023 0.0942 'International Tables Vol C Tables 4.2.6.8 and 6.1.1.4'

loop_
_geom_angle_atom_site_label_1
_geom_angle_atom_site_label_2
_geom_angle_atom_site_label_3
_geom_angle
_geom_angle_site_symmetry_1
_geom_angle_site_symmetry_3
_geom_angle_publ_flag
P1 La1 P2 172.386(14) . . ?
P70 La1 P1 84.000(16) . . ?
P70 La1 P2 90.111(16) . . ?
N2 La1 P1 113.96(4) . . ?
N2 La1 P2 61.84(4) . . ?
N2 La1 P70 96.55(4) . . ?
N2 La1 C22 122.75(5) . . ?
N2 La1 C25 141.54(6) . . ?
N2 La1 C17 115.21(5) . . ?
N1 La1 P1 61.87(4) . . ?
N1 La1 P2 125.62(4) . . ?
N1 La1 P70 135.44(4) . . ?
N1 La1 N2 122.31(6) . . ?
N1 La1 C22 52.26(5) . . ?
N1 La1 C25 67.44(6) . . ?
N1 La1 C17 28.63(5) . . ?
C22 La1 P1 108.16(4) . . ?
C22 La1 P2 79.20(4) . . ?
C22 La1 P70 125.29(4) . . ?
C25 La1 P1 103.29(5) . . ?
C25 La1 P2 82.12(5) . . ?
C25 La1 P70 96.49(5) . . ?
C25 La1 C22 29.21(6) . . ?
C25 La1 C17 53.31(6) . . ?
C17 La1 P1 90.37(4) . . ?
C17 La1 P2 97.18(4) . . ?
C17 La1 P70 147.09(4) . . ?
C17 La1 C22 28.21(5) . . ?
O201 K1 O301 97.57(5) . . ?
O201 K1 O101 100.04(5) . . ?
O201 K1 N101 60.26(5) . . ?
O201 K1 N100 120.55(5) . . ?
O200 K1 O201 60.62(5) . . ?
O200 K1 O300 97.41(5) . . ?
O200 K1 O301 134.74(5) . . ?
O200 K1 O101 126.12(5) . . ?
O200 K1 O100 99.42(5) . . ?
O200 K1 N101 120.53(5) . . ?
O200 K1 N100 60.23(5) . . ?
O300 K1 O201 123.10(5) . . ?
O300 K1 O301 59.78(5) . . ?
O300 K1 O101 130.72(5) . . ?
O300 K1 O100 95.15(5) . . ?
O300 K1 N101 119.51(5) . . ?
O300 K1 N100 60.55(6) . . ?
O301 K1 N101 60.07(5) . . ?
O301 K1 N100 119.88(5) . . ?
O101 K1 O301 94.82(5) . . ?
O101 K1 N101 60.42(5) . . ?
O101 K1 N100 118.78(6) . . ?
O100 K1 O201 137.24(5) . . ?
O100 K1 O301 119.71(5) . . ?
O100 K1 O101 59.47(5) . . ?
O100 K1 N101 119.55(5) . . ?
O100 K1 N100 59.61(5) . . ?
N100 K1 N101 179.09(6) . . ?
C11 P1 La1 101.57(7) . . ?
C11 P1 C26 104.14(10) . . ?
C11 P1 C29 104.74(9) . . ?
C26 P1 La1 134.10(7) . . ?
C26 P1 C29 102.73(10) . . ?
C29 P1 La1 106.61(7) . . ?
C41 P2 La1 100.65(7) . . ?
C41 P2 C59 104.47(10) . . ?
C41 P2 C56 103.05(9) . . ?
C59 P2 La1 125.78(7) . . ?
C59 P2 C56 103.11(11) . . ?
C56 P2 La1 116.83(7) . . ?
La1 P70 H70 99.7(16) . . ?
C70 P70 La1 128.10(8) . . ?
C70 P70 H70 96.5(16) . . ?
C204 O201 K1 115.23(12) . . ?
C203 O201 K1 113.22(12) . . ?
C203 O201 C204 111.33(16) . . ?
C202 O200 K1 114.25(13) . . ?
C202 O200 C201 111.45(18) . . ?
C201 O200 K1 117.42(14) . . ?
C302 O300 K1 115.82(13) . . ?
C302 O300 C301 112.77(19) . . ?
C301 O300 K1 116.07(14) . . ?
C304 O301 K1 111.69(12) . . ?
C304 O301 C303 111.28(18) . . ?
C303 O301 K1 110.56(13) . . ?
C104 O101 K1 115.72(13) . . ?
C103 O101 K1 112.87(14) . . ?
C103 O101 C104 111.03(18) . . ?
C102 O100 K1 117.36(15) . . ?
C102 O100 C101 111.5(2) . . ?
C101 O100 K1 117.46(14) . . ?
C105 N101 K1 108.70(13) . . ?
C305 N101 K1 109.51(13) . . ?
C305 N101 C105 110.25(17) . . ?
C305 N101 C205 109.46(19) . . ?
C205 N101 K1 109.13(12) . . ?
C205 N101 C105 109.77(17) . . ?
C47 N2 La1 106.65(12) . . ?
C40 N2 La1 135.09(13) . . ?
C40 N2 C47 116.46(16) . . ?
C10 N1 La1 140.30(13) . . ?
C10 N1 C17 122.68(16) . . ?
C17 N1 La1 96.27(11) . . ?
H57A C57 H57B 109.5 . . ?
H57A C57 H57C 109.5 . . ?
H57B C57 H57C 109.5 . . ?
C56 C57 H57A 109.5 . . ?
C56 C57 H57B 109.5 . . ?
C56 C57 H57C 109.5 . . ?
C21 C22 La1 133.89(13) . . ?
C21 C22 C25 121.32(18) . . ?
C21 C22 C17 117.56(18) . . ?
C25 C22 La1 61.87(10) . . ?
C17 C22 La1 75.19(11) . . ?
C17 C22 C25 120.95(18) . . ?
C22 C21 H21 118.5 . . ?
C20 C21 C22 122.93(19) . . ?
C20 C21 H21 118.5 . . ?
C48 C47 N2 118.82(18) . . ?
C48 C47 C52 118.6(2) . . ?
C52 C47 N2 122.5(2) . . ?
C10 C11 P1 116.72(14) . . ?
C12 C11 P1 122.99(16) . . ?
C12 C11 C10 120.26(18) . . ?
C45 C44 H44 119.1 . . ?
C45 C44 C43 121.8(2) . . ?
C43 C44 H44 119.1 . . ?
C300 N100 K1 107.99(15) . . ?
C200 N100 K1 108.64(14) . . ?
C200 N100 C300 109.9(2) . . ?
C200 N100 C100 109.5(2) . . ?
C100 N100 K1 110.81(14) . . ?
C100 N100 C300 109.98(19) . . ?
C42 C41 P2 122.77(16) . . ?
C42 C41 C40 120.12(19) . . ?
C40 C41 P2 117.10(15) . . ?
C47 C48 C53 120.16(19) . . ?
C49 C48 C47 120.1(2) . . ?
C49 C48 C53 119.8(2) . . ?
La1 C25 H25A 113.8 . . ?
La1 C25 H25B 113.8 . . ?
C22 C25 La1 88.92(12) . . ?
C22 C25 H25A 113.8 . . ?
C22 C25 H25B 113.8 . . ?
H25A C25 H25B 111.1 . . ?
C21 C20 C19 118.31(19) . . ?
C21 C20 C24 120.0(2) . . ?
C19 C20 C24 121.7(2) . . ?
N101 C105 H10A 108.8 . . ?
N101 C105 H10B 108.8 . . ?
N101 C105 C104 113.61(18) . . ?
H10A C105 H10B 107.7 . . ?
C104 C105 H10A 108.8 . . ?
C104 C105 H10B 108.8 . . ?
C41 C42 H42 118.4 . . ?
C43 C42 C41 123.1(2) . . ?
C43 C42 H42 118.4 . . ?
C17 C18 C23 121.63(19) . . ?
C19 C18 C17 119.90(19) . . ?
C19 C18 C23 118.43(19) . . ?
N1 C10 C11 119.14(17) . . ?
N1 C10 C15 124.61(18) . . ?
C15 C10 C11 116.23(18) . . ?
N1 C17 La1 55.11(9) . . ?
N1 C17 C22 115.86(17) . . ?
C22 C17 La1 76.60(11) . . ?
C18 C17 La1 135.00(13) . . ?
C18 C17 N1 124.72(18) . . ?
C18 C17 C22 119.13(18) . . ?
C20 C19 C18 122.05(19) . . ?
C20 C19 H19 119.0 . . ?
C18 C19 H19 119.0 . . ?
C50 C51 H51 118.6 . . ?
C50 C51 C52 122.8(2) . . ?
C52 C51 H51 118.6 . . ?
P1 C26 H26 108.6 . . ?
C27 C26 P1 110.06(17) . . ?
C27 C26 H26 108.6 . . ?
C28 C26 P1 109.90(16) . . ?
C28 C26 H26 108.6 . . ?
C28 C26 C27 111.0(2) . . ?
P2 C59 H59 108.5 . . ?
C60 C59 P2 110.42(17) . . ?
C60 C59 H59 108.5 . . ?
C60 C59 C61 111.5(2) . . ?
C61 C59 P2 109.34(17) . . ?
C61 C59 H59 108.5 . . ?
C18 C23 H23A 109.5 . . ?
C18 C23 H23B 109.5 . . ?
C18 C23 H23C 109.5 . . ?
H23A C23 H23B 109.5 . . ?
H23A C23 H23C 109.5 . . ?
H23B C23 H23C 109.5 . . ?
C26 C27 H27A 109.5 . . ?
C26 C27 H27B 109.5 . . ?
C26 C27 H27C 109.5 . . ?
H27A C27 H27B 109.5 . . ?
H27A C27 H27C 109.5 . . ?
H27B C27 H27C 109.5 . . ?
C51 C50 C49 117.7(2) . . ?
C51 C50 C54 121.7(3) . . ?
C49 C50 C54 120.6(3) . . ?
C10 C15 H15 119.3 . . ?
C14 C15 C10 121.3(2) . . ?
C14 C15 H15 119.3 . . ?
C11 C12 H12 118.6 . . ?
C13 C12 C11 122.8(2) . . ?
C13 C12 H12 118.6 . . ?
C20 C24 H24A 109.5 . . ?
C20 C24 H24B 109.5 . . ?
C20 C24 H24C 109.5 . . ?
H24A C24 H24B 109.5 . . ?
H24A C24 H24C 109.5 . . ?
H24B C24 H24C 109.5 . . ?
C44 C45 H45 119.0 . . ?
C44 C45 C40 122.0(2) . . ?
C40 C45 H45 119.0 . . ?
P2 C56 H56 107.0 . . ?
C57 C56 P2 108.58(15) . . ?
C57 C56 H56 107.0 . . ?
C57 C56 C58 110.6(2) . . ?
C58 C56 P2 116.20(16) . . ?
C58 C56 H56 107.0 . . ?
N2 C40 C41 120.12(18) . . ?
N2 C40 C45 123.87(19) . . ?
C45 C40 C41 116.01(18) . . ?
C44 C43 C46 122.5(2) . . ?
C42 C43 C44 116.53(19) . . ?
C42 C43 C46 121.0(2) . . ?
C47 C52 C55 121.2(2) . . ?
C51 C52 C47 119.0(2) . . ?
C51 C52 C55 119.8(2) . . ?
N101 C305 H30D 109.0 . . ?
N101 C305 H30E 109.0 . . ?
N101 C305 C304 112.88(18) . . ?
H30D C305 H30E 107.8 . . ?
C304 C305 H30D 109.0 . . ?
C304 C305 H30E 109.0 . . ?
C48 C49 H49 119.1 . . ?
C50 C49 C48 121.7(2) . . ?
C50 C49 H49 119.1 . . ?
N101 C205 H20A 108.8 . . ?
N101 C205 H20B 108.8 . . ?
N101 C205 C204 113.62(19) . . ?
H20A C205 H20B 107.7 . . ?
C204 C205 H20A 108.8 . . ?
C204 C205 H20B 108.8 . . ?
O101 C104 C105 109.79(18) . . ?
O101 C104 H10C 109.7 . . ?
O101 C104 H10D 109.7 . . ?
C105 C104 H10C 109.7 . . ?
C105 C104 H10D 109.7 . . ?
H10C C104 H10D 108.2 . . ?
C71 C70 P70 124.4(2) . . ?
C75 C70 P70 118.18(18) . . ?
C75 C70 C71 117.4(2) . . ?
O201 C204 C205 108.59(17) . . ?
O201 C204 H20C 110.0 . . ?
O201 C204 H20D 110.0 . . ?
C205 C204 H20C 110.0 . . ?
C205 C204 H20D 110.0 . . ?
H20C C204 H20D 108.4 . . ?
C15 C14 H14 118.7 . . ?
C15 C14 C13 122.5(2) . . ?
C13 C14 H14 118.8 . . ?
O201 C203 H20E 109.8 . . ?
O201 C203 H20F 109.8 . . ?
O201 C203 C202 109.16(18) . . ?
H20E C203 H20F 108.3 . . ?
C202 C203 H20E 109.8 . . ?
C202 C203 H20F 109.8 . . ?
O300 C302 H30F 110.0 . . ?
O300 C302 H30G 110.0 . . ?
O300 C302 C303 108.68(18) . . ?
H30F C302 H30G 108.3 . . ?
C303 C302 H30F 110.0 . . ?
C303 C302 H30G 110.0 . . ?
P1 C29 H29 106.8 . . ?
C30 C29 P1 116.59(16) . . ?
C30 C29 H29 106.8 . . ?
C30 C29 C31 110.09(19) . . ?
C31 C29 P1 109.17(15) . . ?
C31 C29 H29 106.8 . . ?
C48 C53 H53A 109.5 . . ?
C48 C53 H53B 109.5 . . ?
C48 C53 H53C 109.5 . . ?
H53A C53 H53B 109.5 . . ?
H53A C53 H53C 109.5 . . ?
H53B C53 H53C 109.5 . . ?
C26 C28 H28A 109.5 . . ?
C26 C28 H28B 109.5 . . ?
C26 C28 H28C 109.5 . . ?
H28A C28 H28B 109.5 . . ?
H28A C28 H28C 109.5 . . ?
H28B C28 H28C 109.5 . . ?
O301 C304 C305 108.89(19) . . ?
O301 C304 H30H 109.9 . . ?
O301 C304 H30I 109.9 . . ?
C305 C304 H30H 109.9 . . ?
C305 C304 H30I 109.9 . . ?
H30H C304 H30I 108.3 . . ?
C52 C55 H55A 109.5 . . ?
C52 C55 H55B 109.5 . . ?
C52 C55 H55C 109.5 . . ?
H55A C55 H55B 109.5 . . ?
H55A C55 H55C 109.5 . . ?
H55B C55 H55C 109.5 . . ?
O100 C102 H10E 109.9 . . ?
O100 C102 H10F 109.9 . . ?
O100 C102 C103 108.8(2) . . ?
H10E C102 H10F 108.3 . . ?
C103 C102 H10E 109.9 . . ?
C103 C102 H10F 109.9 . . ?
N100 C300 H30J 108.9 . . ?
N100 C300 H30K 108.9 . . ?
N100 C300 C301 113.5(2) . . ?
H30J C300 H30K 107.7 . . ?
C301 C300 H30J 108.9 . . ?
C301 C300 H30K 108.9 . . ?
O300 C301 C300 109.2(2) . . ?
O300 C301 H30L 109.8 . . ?
O300 C301 H30M 109.8 . . ?
C300 C301 H30L 109.8 . . ?
C300 C301 H30M 109.8 . . ?
H30L C301 H30M 108.3 . . ?
C29 C30 H30A 109.5 . . ?
C29 C30 H30B 109.5 . . ?
C29 C30 H30C 109.5 . . ?
H30A C30 H30B 109.5 . . ?
H30A C30 H30C 109.5 . . ?
H30B C30 H30C 109.5 . . ?
C43 C46 H46A 109.5 . . ?
C43 C46 H46B 109.5 . . ?
C43 C46 H46C 109.5 . . ?
H46A C46 H46B 109.5 . . ?
H46A C46 H46C 109.5 . . ?
H46B C46 H46C 109.5 . . ?
C59 C60 H60A 109.5 . . ?
C59 C60 H60B 109.5 . . ?
C59 C60 H60C 109.5 . . ?
H60A C60 H60B 109.5 . . ?
H60A C60 H60C 109.5 . . ?
H60B C60 H60C 109.5 . . ?
C56 C58 H58A 109.5 . . ?
C56 C58 H58B 109.5 . . ?
C56 C58 H58C 109.5 . . ?
H58A C58 H58B 109.5 . . ?
H58A C58 H58C 109.5 . . ?
H58B C58 H58C 109.5 . . ?
O301 C303 C302 108.48(19) . . ?
O301 C303 H30N 110.0 . . ?
O301 C303 H30O 110.0 . . ?
C302 C303 H30N 110.0 . . ?
C302 C303 H30O 110.0 . . ?
H30N C303 H30O 108.4 . . ?
O200 C202 C203 108.66(19) . . ?
O200 C202 H20G 110.0 . . ?
O200 C202 H20H 110.0 . . ?
C203 C202 H20G 110.0 . . ?
C203 C202 H20H 110.0 . . ?
H20G C202 H20H 108.3 . . ?
C12 C13 C14 116.5(2) . . ?
C12 C13 C16 121.2(2) . . ?
C14 C13 C16 122.2(2) . . ?
C70 C71 C76 122.1(3) . . ?
C72 C71 C70 119.8(3) . . ?
C72 C71 C76 118.1(3) . . ?
C29 C31 H31A 109.5 . . ?
C29 C31 H31B 109.5 . . ?
C29 C31 H31C 109.5 . . ?
H31A C31 H31B 109.5 . . ?
H31A C31 H31C 109.5 . . ?
H31B C31 H31C 109.5 . . ?
O200 C201 H20I 110.0 . . ?
O200 C201 H20J 110.0 . . ?
O200 C201 C200 108.4(2) . . ?
H20I C201 H20J 108.4 . . ?
C200 C201 H20I 110.0 . . ?
C200 C201 H20J 110.0 . . ?
C59 C61 H61A 109.5 . . ?
C59 C61 H61B 109.5 . . ?
C59 C61 H61C 109.5 . . ?
H61A C61 H61B 109.5 . . ?
H61A C61 H61C 109.5 . . ?
H61B C61 H61C 109.5 . . ?
C70 C75 C78 120.7(2) . . ?
C74 C75 C70 121.1(2) . . ?
C74 C75 C78 118.2(3) . . ?
C50 C54 H54A 109.5 . . ?
C50 C54 H54B 109.5 . . ?
C50 C54 H54C 109.5 . . ?
H54A C54 H54B 109.5 . . ?
H54A C54 H54C 109.5 . . ?
H54B C54 H54C 109.5 . . ?
O100 C101 H10G 109.9 . . ?
O100 C101 H10H 109.9 . . ?
O100 C101 C100 109.1(2) . . ?
H10G C101 H10H 108.3 . . ?
C100 C101 H10G 109.9 . . ?
C100 C101 H10H 109.9 . . ?
N100 C200 C201 113.6(2) . . ?
N100 C200 H20K 108.8 . . ?
N100 C200 H20L 108.8 . . ?
C201 C200 H20K 108.8 . . ?
C201 C200 H20L 108.8 . . ?
H20K C200 H20L 107.7 . . ?
C75 C78 H78A 109.5 . . ?
C75 C78 H78B 109.5 . . ?
C75 C78 H78C 109.5 . . ?
H78A C78 H78B 109.5 . . ?
H78A C78 H78C 109.5 . . ?
H78B C78 H78C 109.5 . . ?
O101 C103 C102 109.4(2) . . ?
O101 C103 H10I 109.8 . . ?
O101 C103 H10J 109.8 . . ?
C102 C103 H10I 109.8 . . ?
C102 C103 H10J 109.8 . . ?
H10I C103 H10J 108.2 . . ?
C71 C76 H76A 109.5 . . ?
C71 C76 H76B 109.5 . . ?
C71 C76 H76C 109.5 . . ?
H76A C76 H76B 109.5 . . ?
H76A C76 H76C 109.5 . . ?
H76B C76 H76C 109.5 . . ?
C13 C16 H16A 109.5 . . ?
C13 C16 H16B 109.5 . . ?
C13 C16 H16C 109.5 . . ?
H16A C16 H16B 109.5 . . ?
H16A C16 H16C 109.5 . . ?
H16B C16 H16C 109.5 . . ?
C75 C74 H74 119.2 . . ?
C75 C74 C73 121.7(3) . . ?
C73 C74 H74 119.2 . . ?
C71 C72 H72 118.7 . . ?
C73 C72 C71 122.6(3) . . ?
C73 C72 H72 118.7 . . ?
N100 C100 C101 114.1(2) . . ?
N100 C100 H10K 108.7 . . ?
N100 C100 H10L 108.7 . . ?
C101 C100 H10K 108.7 . . ?
C101 C100 H10L 108.7 . . ?
H10K C100 H10L 107.6 . . ?
C74 C73 C77 120.5(3) . . ?
C72 C73 C74 117.4(3) . . ?
C72 C73 C77 122.1(3) . . ?
C73 C77 H77A 109.5 . . ?
C73 C77 H77B 109.5 . . ?
C73 C77 H77C 109.5 . . ?
H77A C77 H77B 109.5 . . ?
H77A C77 H77C 109.5 . . ?
H77B C77 H77C 109.5 . . ?

loop_
_geom_bond_atom_site_label_1
_geom_bond_atom_site_label_2
_geom_bond_distance
_geom_bond_site_symmetry_2
_geom_bond_publ_flag
La1 P1 3.1685(5) . ?
La1 P2 3.1751(5) . ?
La1 P70 3.0251(7) . ?
La1 N2 2.5138(17) . ?
La1 N1 2.4334(17) . ?
La1 C22 2.9672(19) . ?
La1 C25 2.617(2) . ?
La1 C17 2.9490(19) . ?
K1 O201 2.8241(16) . ?
K1 O200 2.8009(16) . ?
K1 O300 2.8191(16) . ?
K1 O301 2.9011(17) . ?
K1 O101 2.8526(16) . ?
K1 O100 2.8239(18) . ?
K1 N101 3.0437(19) . ?
K1 N100 3.029(2) . ?
P1 C11 1.819(2) . ?
P1 C26 1.852(2) . ?
P1 C29 1.863(2) . ?
P2 C41 1.818(2) . ?
P2 C59 1.848(2) . ?
P2 C56 1.861(2) . ?
P70 C70 1.832(3) . ?
P70 H70 1.26(4) . ?
O201 C204 1.428(3) . ?
O201 C203 1.426(3) . ?
O200 C202 1.422(3) . ?
O200 C201 1.423(3) . ?
O300 C302 1.414(3) . ?
O300 C301 1.422(3) . ?
O301 C304 1.420(3) . ?
O301 C303 1.430(3) . ?
O101 C104 1.429(3) . ?
O101 C103 1.418(3) . ?
O100 C102 1.415(3) . ?
O100 C101 1.426(3) . ?
N101 C105 1.474(3) . ?
N101 C305 1.471(3) . ?
N101 C205 1.471(3) . ?
N2 C47 1.427(3) . ?
N2 C40 1.378(3) . ?
N1 C10 1.372(3) . ?
N1 C17 1.421(2) . ?
C57 H57A 0.9800 . ?
C57 H57B 0.9800 . ?
C57 H57C 0.9800 . ?
C57 C56 1.524(3) . ?
C22 C21 1.414(3) . ?
C22 C25 1.448(3) . ?
C22 C17 1.442(3) . ?
C21 H21 0.9500 . ?
C21 C20 1.380(3) . ?
C47 C48 1.407(3) . ?
C47 C52 1.412(3) . ?
C11 C10 1.427(3) . ?
C11 C12 1.395(3) . ?
C44 H44 0.9500 . ?
C44 C45 1.385(3) . ?
C44 C43 1.399(3) . ?
N100 C300 1.476(3) . ?
N100 C200 1.466(3) . ?
N100 C100 1.466(3) . ?
C41 C42 1.399(3) . ?
C41 C40 1.424(3) . ?
C48 C49 1.400(3) . ?
C48 C53 1.502(3) . ?
C25 H25A 0.9900 . ?
C25 H25B 0.9900 . ?
C20 C19 1.389(3) . ?
C20 C24 1.516(3) . ?
C105 H10A 0.9900 . ?
C105 H10B 0.9900 . ?
C105 C104 1.503(3) . ?
C42 H42 0.9500 . ?
C42 C43 1.393(3) . ?
C18 C17 1.410(3) . ?
C18 C19 1.394(3) . ?
C18 C23 1.508(3) . ?
C10 C15 1.418(3) . ?
C19 H19 0.9500 . ?
C51 H51 0.9500 . ?
C51 C50 1.381(4) . ?
C51 C52 1.400(3) . ?
C26 H26 1.0000 . ?
C26 C27 1.529(3) . ?
C26 C28 1.517(3) . ?
C59 H59 1.0000 . ?
C59 C60 1.526(4) . ?
C59 C61 1.531(4) . ?
C23 H23A 0.9800 . ?
C23 H23B 0.9800 . ?
C23 H23C 0.9800 . ?
C27 H27A 0.9800 . ?
C27 H27B 0.9800 . ?
C27 H27C 0.9800 . ?
C50 C49 1.389(4) . ?
C50 C54 1.512(3) . ?
C15 H15 0.9500 . ?
C15 C14 1.383(3) . ?
C12 H12 0.9500 . ?
C12 C13 1.392(3) . ?
C24 H24A 0.9800 . ?
C24 H24B 0.9800 . ?
C24 H24C 0.9800 . ?
C45 H45 0.9500 . ?
C45 C40 1.420(3) . ?
C56 H56 1.0000 . ?
C56 C58 1.526(3) . ?
C43 C46 1.508(3) . ?
C52 C55 1.501(3) . ?
C305 H30D 0.9900 . ?
C305 H30E 0.9900 . ?
C305 C304 1.508(3) . ?
C49 H49 0.9500 . ?
C205 H20A 0.9900 . ?
C205 H20B 0.9900 . ?
C205 C204 1.511(3) . ?
C104 H10C 0.9900 . ?
C104 H10D 0.9900 . ?
C70 C71 1.411(3) . ?
C70 C75 1.410(4) . ?
C204 H20C 0.9900 . ?
C204 H20D 0.9900 . ?
C14 H14 0.9500 . ?
C14 C13 1.394(3) . ?
C203 H20E 0.9900 . ?
C203 H20F 0.9900 . ?
C203 C202 1.493(3) . ?
C302 H30F 0.9900 . ?
C302 H30G 0.9900 . ?
C302 C303 1.493(4) . ?
C29 H29 1.0000 . ?
C29 C30 1.521(3) . ?
C29 C31 1.525(3) . ?
C53 H53A 0.9800 . ?
C53 H53B 0.9800 . ?
C53 H53C 0.9800 . ?
C28 H28A 0.9800 . ?
C28 H28B 0.9800 . ?
C28 H28C 0.9800 . ?
C304 H30H 0.9900 . ?
C304 H30I 0.9900 . ?
C55 H55A 0.9800 . ?
C55 H55B 0.9800 . ?
C55 H55C 0.9800 . ?
C102 H10E 0.9900 . ?
C102 H10F 0.9900 . ?
C102 C103 1.501(4) . ?
C300 H30J 0.9900 . ?
C300 H30K 0.9900 . ?
C300 C301 1.492(4) . ?
C301 H30L 0.9900 . ?
C301 H30M 0.9900 . ?
C30 H30A 0.9800 . ?
C30 H30B 0.9800 . ?
C30 H30C 0.9800 . ?
C46 H46A 0.9800 . ?
C46 H46B 0.9800 . ?
C46 H46C 0.9800 . ?
C60 H60A 0.9800 . ?
C60 H60B 0.9800 . ?
C60 H60C 0.9800 . ?
C58 H58A 0.9800 . ?
C58 H58B 0.9800 . ?
C58 H58C 0.9800 . ?
C303 H30N 0.9900 . ?
C303 H30O 0.9900 . ?
C202 H20G 0.9900 . ?
C202 H20H 0.9900 . ?
C13 C16 1.510(3) . ?
C71 C76 1.503(4) . ?
C71 C72 1.396(4) . ?
C31 H31A 0.9800 . ?
C31 H31B 0.9800 . ?
C31 H31C 0.9800 . ?
C201 H20I 0.9900 . ?
C201 H20J 0.9900 . ?
C201 C200 1.507(4) . ?
C61 H61A 0.9800 . ?
C61 H61B 0.9800 . ?
C61 H61C 0.9800 . ?
C75 C78 1.513(4) . ?
C75 C74 1.385(4) . ?
C54 H54A 0.9800 . ?
C54 H54B 0.9800 . ?
C54 H54C 0.9800 . ?
C101 H10G 0.9900 . ?
C101 H10H 0.9900 . ?
C101 C100 1.502(4) . ?
C200 H20K 0.9900 . ?
C200 H20L 0.9900 . ?
C78 H78A 0.9800 . ?
C78 H78B 0.9800 . ?
C78 H78C 0.9800 . ?
C103 H10I 0.9900 . ?
C103 H10J 0.9900 . ?
C76 H76A 0.9800 . ?
C76 H76B 0.9800 . ?
C76 H76C 0.9800 . ?
C16 H16A 0.9800 . ?
C16 H16B 0.9800 . ?
C16 H16C 0.9800 . ?
C74 H74 0.9500 . ?
C74 C73 1.390(4) . ?
C72 H72 0.9500 . ?
C72 C73 1.382(5) . ?
C100 H10K 0.9900 . ?
C100 H10L 0.9900 . ?
C73 C77 1.511(4) . ?
C77 H77A 0.9800 . ?
C77 H77B 0.9800 . ?
C77 H77C 0.9800 . ?

loop_
_smtbx_masks_void_nr
_smtbx_masks_void_average_x
_smtbx_masks_void_average_y
_smtbx_masks_void_average_z
_smtbx_masks_void_volume
_smtbx_masks_void_count_electrons
_smtbx_masks_void_content
1 0.000 0.000 0.000 594.6 87.4 ?
